data_2232698
loop_
_publ_author_name
'Shahverdizadeh, Gholam Hossein'
'Tiekink, Edward R. T.'
'Mirtamizdoust, Babak'

_publ_section_title
;
 <i>catena</i>-Poly[[lead(II)-\m-<i>N</i>'-[1-(pyridin-2-yl-\k<i>N</i>)ethylidene]isonicotinohydrazidato-\k^3^<i>N</i>',<i>O</i>:<i>N</i>^1^]
 perchlorate]
;
_journal_coeditor_code HB6465
_journal_issue 12
_journal_name_full 'Acta Crystallographica Section E'
_journal_page_first m1727
_journal_page_last m1728
_journal_paper_doi 10.1107/S1600536811046691
_journal_volume 67
_journal_year 2011
_chemical_formula_iupac '[Pb (C13 H11 N4 O)] Cl O4'
_chemical_formula_moiety 'C13 H11 N4 O Pb +, Cl O4 -'
_chemical_formula_sum 'C13 H11 Cl N4 O5 Pb'
_chemical_formula_weight 545.90
_chemical_name_systematic
;
<i>catena</i>-Poly[[lead(II)-\m-<i>N</i>'-[1-(pyridin-2-
yl-\k<i>N</i>)ethylidene]isonicotinohydrazidato-
\k^3^<i>N</i>',<i>O</i>:<i>N</i>^1^] perchlorate]
;
_space_group_IT_number 14
_symmetry_cell_setting monoclinic
_symmetry_space_group_name_Hall '-P 2yn'
_symmetry_space_group_name_H-M 'P 1 21/n 1'
_atom_sites_solution_hydrogens geom
_atom_sites_solution_primary direct
_atom_sites_solution_secondary difmap
_audit_creation_method SHELXL-97
_cell_angle_alpha 90.00
_cell_angle_beta 99.1740(10)
_cell_angle_gamma 90.00
_cell_formula_units_Z 4
_cell_length_a 10.0620(6)
_cell_length_b 14.4431(8)
_cell_length_c 11.1456(7)
_cell_measurement_reflns_used 4195
_cell_measurement_temperature 293(2)
_cell_measurement_theta_max 24.97
_cell_measurement_theta_min 2.33
_cell_volume 1599.03(16)
_computing_cell_refinement 'SAINT (Bruker, 2007)'
_computing_data_collection 'SMART (Bruker, 2007)'
_computing_data_reduction 'SAINT (Bruker, 2007)'
_computing_molecular_graphics
;
ORTEP-3 (Farrugia, 1997) and DIAMOND (Brandenburg, 2006)
;
_computing_publication_material 'publCIF (Westrip, 2010)'
_computing_structure_refinement 'SHELXL97 (Sheldrick, 2008)'
_computing_structure_solution 'SHELXS97 (Sheldrick, 2008)'
_diffrn_ambient_temperature 293(2)
_diffrn_measured_fraction_theta_full 0.999
_diffrn_measured_fraction_theta_max 0.999
_diffrn_measurement_device_type 'Bruker SMART CCD'
_diffrn_measurement_method '\f and \w scans'
_diffrn_radiation_monochromator graphite
_diffrn_radiation_source 'fine-focus sealed tube'
_diffrn_radiation_type MoK\a
_diffrn_radiation_wavelength 0.71073
_diffrn_reflns_av_R_equivalents 0.0263
_diffrn_reflns_av_sigmaI/netI 0.0285
_diffrn_reflns_limit_h_max 11
_diffrn_reflns_limit_h_min -11
_diffrn_reflns_limit_k_max 17
_diffrn_reflns_limit_k_min -11
_diffrn_reflns_limit_l_max 13
_diffrn_reflns_limit_l_min -13
_diffrn_reflns_number 8396
_diffrn_reflns_theta_full 25.00
_diffrn_reflns_theta_max 25.00
_diffrn_reflns_theta_min 2.33
_exptl_absorpt_coefficient_mu 10.750
_exptl_absorpt_correction_T_max 1.0000
_exptl_absorpt_correction_T_min 0.6906
_exptl_absorpt_correction_type multi-scan
_exptl_absorpt_process_details '(SADABS; Sheldrick, 1996)'
_exptl_crystal_colour yellow
_exptl_crystal_density_diffrn 2.268
_exptl_crystal_density_method 'not measured'
_exptl_crystal_description needle
_exptl_crystal_F_000 1024
_exptl_crystal_size_max 0.29
_exptl_crystal_size_mid 0.11
_exptl_crystal_size_min 0.10
_refine_diff_density_max 0.554
_refine_diff_density_min -0.446
_refine_ls_extinction_method none
_refine_ls_goodness_of_fit_ref 1.066
_refine_ls_hydrogen_treatment constr
_refine_ls_matrix_type full
_refine_ls_number_parameters 218
_refine_ls_number_reflns 2811
_refine_ls_number_restraints 0
_refine_ls_restrained_S_all 1.066
_refine_ls_R_factor_all 0.0315
_refine_ls_R_factor_gt 0.0222
_refine_ls_shift/su_max 0.001
_refine_ls_shift/su_mean 0.000
_refine_ls_structure_factor_coef Fsqd
_refine_ls_weighting_details 'calc w=1/[\s^2^(Fo^2^)+(0.0241P)^2^+1.6546P] where P=(Fo^2^+2Fc^2^)/3'
_refine_ls_weighting_scheme calc
_refine_ls_wR_factor_gt 0.0509
_refine_ls_wR_factor_ref 0.0555
_reflns_number_gt 2392
_reflns_number_total 2811
_reflns_threshold_expression I>2\s(I)
_cod_data_source_file hb6465.cif
_cod_data_source_block I
_cod_original_sg_symbol_H-M 'P 21/n'
_cod_database_code 2232698
_cod_database_fobs_code 2232698

loop_
_symmetry_equiv_pos_as_xyz
'x, y, z'
'-x+1/2, y+1/2, -z+1/2'
'-x, -y, -z'
'x-1/2, -y-1/2, z-1/2'

loop_
_atom_site_type_symbol
_atom_site_label
_atom_site_fract_x
_atom_site_fract_y
_atom_site_fract_z
_atom_site_U_iso_or_equiv
_atom_site_adp_type
_atom_site_calc_flag
_atom_site_refinement_flags
_atom_site_occupancy
_atom_site_symmetry_multiplicity
Pb Pb 0.260829(17) 0.509355(12) 0.899845(16) 0.03242(8) Uani d . 1 1
O O1 0.3478(3) 0.6440(2) 1.0129(3) 0.0444(9) Uani d . 1 1
N N1 0.3495(4) 0.4394(3) 0.7130(4) 0.0376(10) Uani d . 1 1
N N2 0.4858(4) 0.5592(3) 0.8673(3) 0.0308(9) Uani d . 1 1
N N3 0.5527(4) 0.6241(3) 0.9458(4) 0.0350(10) Uani d . 1 1
N N4 0.6569(4) 0.8756(3) 1.2492(4) 0.0388(10) Uani d . 1 1
C C1 0.4775(5) 0.4584(3) 0.7001(4) 0.0341(11) Uani d . 1 1
C C2 0.5405(6) 0.4140(4) 0.6142(5) 0.0435(13) Uani d . 1 1
H H2 0.6291 0.4280 0.6070 0.052 Uiso calc R 1 1
C C3 0.4696(7) 0.3487(4) 0.5400(5) 0.0528(15) Uani d . 1 1
H H3 0.5103 0.3183 0.4818 0.063 Uiso calc R 1 1
C C4 0.3396(6) 0.3285(4) 0.5516(5) 0.0511(15) Uani d . 1 1
H H4 0.2907 0.2843 0.5021 0.061 Uiso calc R 1 1
C C5 0.2827(6) 0.3754(4) 0.6388(5) 0.0465(13) Uani d . 1 1
H H5 0.1940 0.3621 0.6466 0.056 Uiso calc R 1 1
C C6 0.5476(5) 0.5291(3) 0.7823(4) 0.0303(10) Uani d . 1 1
C C7 0.6833(5) 0.5647(4) 0.7653(5) 0.0457(13) Uani d . 1 1
H H7A 0.6929 0.6278 0.7926 0.068 Uiso calc R 1 1
H H7B 0.6918 0.5617 0.6808 0.068 Uiso calc R 1 1
H H7C 0.7521 0.5275 0.8117 0.068 Uiso calc R 1 1
C C8 0.4712(5) 0.6637(3) 1.0126(4) 0.0310(11) Uani d . 1 1
C C9 0.5353(5) 0.7392(3) 1.0933(4) 0.0328(11) Uani d . 1 1
C C10 0.4698(5) 0.7752(3) 1.1837(5) 0.0367(11) Uani d . 1 1
H H10 0.3848 0.7541 1.1932 0.044 Uiso calc R 1 1
C C11 0.5342(5) 0.8432(3) 1.2592(5) 0.0389(12) Uani d . 1 1
H H11 0.4903 0.8675 1.3196 0.047 Uiso calc R 1 1
C C12 0.7181(6) 0.8406(4) 1.1623(6) 0.0511(15) Uani d . 1 1
H H12 0.8036 0.8621 1.1550 0.061 Uiso calc R 1 1
C C13 0.6599(5) 0.7735(4) 1.0819(5) 0.0492(14) Uani d . 1 1
H H13 0.7048 0.7518 1.0207 0.059 Uiso calc R 1 1
Cl Cl1 0.95237(15) 0.36424(10) 0.81424(16) 0.0580(4) Uani d . 1 1
O O2 0.8284(6) 0.3288(5) 0.7644(6) 0.123(2) Uani d . 1 1
O O3 1.0468(7) 0.2953(5) 0.8172(8) 0.166(4) Uani d . 1 1
O O4 0.9936(6) 0.4365(4) 0.7458(5) 0.1034(19) Uani d . 1 1
O O5 0.9435(7) 0.3990(5) 0.9303(6) 0.136(3) Uani d . 1 1

loop_
_atom_site_aniso_label
_atom_site_aniso_U_11
_atom_site_aniso_U_22
_atom_site_aniso_U_33
_atom_site_aniso_U_12
_atom_site_aniso_U_13
_atom_site_aniso_U_23
Pb 0.02641(11) 0.03361(12) 0.03622(12) -0.00167(8) 0.00186(8) 0.00472(8)
O1 0.024(2) 0.051(2) 0.058(2) -0.0028(16) 0.0077(17) -0.0170(18)
N1 0.038(2) 0.035(2) 0.039(2) -0.0048(18) 0.0035(19) -0.0047(18)
N2 0.026(2) 0.028(2) 0.037(2) 0.0003(16) -0.0002(18) -0.0026(17)
N3 0.032(2) 0.031(2) 0.040(2) -0.0021(17) 0.0030(19) -0.0055(18)
N4 0.033(2) 0.034(2) 0.048(3) -0.0015(18) 0.002(2) -0.0085(19)
C1 0.042(3) 0.026(2) 0.033(3) 0.000(2) 0.004(2) 0.003(2)
C2 0.050(3) 0.039(3) 0.044(3) -0.005(2) 0.016(3) -0.008(2)
C3 0.071(4) 0.043(3) 0.047(3) -0.005(3) 0.018(3) -0.011(3)
C4 0.069(4) 0.043(3) 0.038(3) -0.017(3) 0.001(3) -0.013(3)
C5 0.038(3) 0.044(3) 0.055(3) -0.012(2) 0.000(3) -0.006(3)
C6 0.029(3) 0.029(2) 0.033(3) 0.001(2) 0.003(2) 0.002(2)
C7 0.041(3) 0.052(3) 0.046(3) -0.010(3) 0.015(3) -0.008(3)
C8 0.030(3) 0.028(2) 0.033(3) 0.0022(19) -0.002(2) 0.0010(19)
C9 0.033(3) 0.029(3) 0.034(3) 0.000(2) -0.001(2) -0.004(2)
C10 0.030(3) 0.037(3) 0.043(3) 0.000(2) 0.005(2) -0.004(2)
C11 0.037(3) 0.040(3) 0.040(3) 0.001(2) 0.008(2) -0.007(2)
C12 0.036(3) 0.051(3) 0.070(4) -0.011(3) 0.018(3) -0.023(3)
C13 0.040(3) 0.052(3) 0.059(4) -0.011(3) 0.019(3) -0.020(3)
Cl1 0.0411(8) 0.0515(9) 0.0836(12) -0.0050(7) 0.0165(8) 0.0117(8)
O2 0.070(4) 0.162(6) 0.140(5) -0.055(4) 0.026(4) -0.042(5)
O3 0.128(6) 0.143(6) 0.246(9) 0.083(5) 0.084(6) 0.103(6)
O4 0.114(5) 0.073(3) 0.132(5) -0.007(3) 0.046(4) 0.040(3)
O5 0.134(6) 0.191(7) 0.090(4) -0.061(5) 0.035(4) -0.037(5)

loop_
_atom_type_symbol
_atom_type_description
_atom_type_scat_dispersion_real
_atom_type_scat_dispersion_imag
_atom_type_scat_source
C C 0.0033 0.0016 'International Tables Vol C Tables 4.2.6.8 and 6.1.1.4'
H H 0.0000 0.0000 'International Tables Vol C Tables 4.2.6.8 and 6.1.1.4'
N N 0.0061 0.0033 'International Tables Vol C Tables 4.2.6.8 and 6.1.1.4'
O O 0.0106 0.0060 'International Tables Vol C Tables 4.2.6.8 and 6.1.1.4'
Cl Cl 0.1484 0.1585 'International Tables Vol C Tables 4.2.6.8 and 6.1.1.4'
Pb Pb -3.3944 10.1111 'International Tables Vol C Tables 4.2.6.8 and 6.1.1.4'

loop_
_geom_angle_atom_site_label_1
_geom_angle_atom_site_label_2
_geom_angle_atom_site_label_3
_geom_angle_site_symmetry_1
_geom_angle_site_symmetry_3
_geom_angle
O1 Pb N2 . . 64.75(12)
O1 Pb N4 . 4_575 83.77(14)
N2 Pb N4 . 4_575 90.17(13)
O1 Pb N1 . . 126.27(12)
N2 Pb N1 . . 63.45(12)
N4 Pb N1 4_575 . 83.07(13)
C8 O1 Pb . . 116.9(3)
C1 N1 C5 . . 117.8(4)
C1 N1 Pb . . 117.6(3)
C5 N1 Pb . . 123.9(3)
C6 N2 N3 . . 116.7(4)
C6 N2 Pb . . 125.0(3)
N3 N2 Pb . . 118.2(3)
C8 N3 N2 . . 111.5(4)
C12 N4 C11 . . 117.9(4)
C12 N4 Pb . 4_676 123.8(3)
C11 N4 Pb . 4_676 118.3(3)
N1 C1 C2 . . 122.0(5)
N1 C1 C6 . . 116.5(4)
C2 C1 C6 . . 121.6(5)
C3 C2 C1 . . 118.8(5)
C3 C2 H2 . . 120.6
C1 C2 H2 . . 120.6
C2 C3 C4 . . 120.2(5)
C2 C3 H3 . . 119.9
C4 C3 H3 . . 119.9
C3 C4 C5 . . 118.2(5)
C3 C4 H4 . . 120.9
C5 C4 H4 . . 120.9
N1 C5 C4 . . 123.1(5)
N1 C5 H5 . . 118.5
C4 C5 H5 . . 118.5
N2 C6 C1 . . 116.8(4)
N2 C6 C7 . . 122.3(4)
C1 C6 C7 . . 120.9(4)
C6 C7 H7A . . 109.5
C6 C7 H7B . . 109.5
H7A C7 H7B . . 109.5
C6 C7 H7C . . 109.5
H7A C7 H7C . . 109.5
H7B C7 H7C . . 109.5
O1 C8 N3 . . 126.7(4)
O1 C8 C9 . . 119.3(4)
N3 C8 C9 . . 114.1(4)
C13 C9 C10 . . 118.6(4)
C13 C9 C8 . . 121.4(4)
C10 C9 C8 . . 120.0(4)
C11 C10 C9 . . 118.4(5)
C11 C10 H10 . . 120.8
C9 C10 H10 . . 120.8
N4 C11 C10 . . 123.0(5)
N4 C11 H11 . . 118.5
C10 C11 H11 . . 118.5
N4 C12 C13 . . 122.8(5)
N4 C12 H12 . . 118.6
C13 C12 H12 . . 118.6
C9 C13 C12 . . 119.4(5)
C9 C13 H13 . . 120.3
C12 C13 H13 . . 120.3
O3 Cl1 O2 . . 108.6(5)
O3 Cl1 O4 . . 106.9(4)
O2 Cl1 O4 . . 112.7(4)
O3 Cl1 O5 . . 112.5(5)
O2 Cl1 O5 . . 108.5(4)
O4 Cl1 O5 . . 107.7(4)

loop_
_geom_bond_atom_site_label_1
_geom_bond_atom_site_label_2
_geom_bond_site_symmetry_2
_geom_bond_distance
_geom_bond_publ_flag
Pb O1 . 2.405(3) y
Pb N1 . 2.597(4) y
Pb N2 . 2.456(4) y
Pb N4 4_575 2.472(4) y
O1 C8 . 1.274(5) ?
N1 C1 . 1.347(6) ?
N1 C5 . 1.347(6) ?
N2 C6 . 1.289(6) ?
N2 N3 . 1.383(5) ?
N3 C8 . 1.322(6) ?
N4 C12 . 1.329(6) ?
N4 C11 . 1.341(6) ?
N4 Pb 4_676 2.472(4) ?
C1 C2 . 1.387(7) ?
C1 C6 . 1.475(7) ?
C2 C3 . 1.376(7) ?
C2 H2 . 0.9300 ?
C3 C4 . 1.367(8) ?
C3 H3 . 0.9300 ?
C4 C5 . 1.381(7) ?
C4 H4 . 0.9300 ?
C5 H5 . 0.9300 ?
C6 C7 . 1.499(6) ?
C7 H7A . 0.9600 ?
C7 H7B . 0.9600 ?
C7 H7C . 0.9600 ?
C8 C9 . 1.494(6) ?
C9 C13 . 1.372(7) ?
C9 C10 . 1.389(7) ?
C10 C11 . 1.385(7) ?
C10 H10 . 0.9300 ?
C11 H11 . 0.9300 ?
C12 C13 . 1.385(7) ?
C12 H12 . 0.9300 ?
C13 H13 . 0.9300 ?
Cl1 O3 . 1.372(6) ?
Cl1 O2 . 1.380(5) ?
Cl1 O4 . 1.394(5) ?
Cl1 O5 . 1.404(6) ?

loop_
_geom_hbond_atom_site_label_D
_geom_hbond_atom_site_label_H
_geom_hbond_atom_site_label_A
_geom_hbond_site_symmetry_A
_geom_hbond_distance_DH
_geom_hbond_distance_HA
_geom_hbond_distance_DA
_geom_hbond_angle_DHA
C3 H3 O3 4_565 0.93 2.53 3.422(10) 160
C4 H4 O1 2_546 0.93 2.45 3.277(7) 148
C10 H10 O2 3_667 0.93 2.57 3.485(8) 170

loop_
_geom_torsion_atom_site_label_1
_geom_torsion_atom_site_label_2
_geom_torsion_atom_site_label_3
_geom_torsion_atom_site_label_4
_geom_torsion_site_symmetry_1
_geom_torsion
N2 Pb O1 C8 . -10.2(3)
N4 Pb O1 C8 4_575 -103.3(4)
N1 Pb O1 C8 . -26.7(4)
O1 Pb N1 C1 . 23.1(4)
N2 Pb N1 C1 . 6.4(3)
N4 Pb N1 C1 4_575 100.1(3)
O1 Pb N1 C5 . -166.7(4)
N2 Pb N1 C5 . 176.6(4)
N4 Pb N1 C5 4_575 -89.7(4)
O1 Pb N2 C6 . -167.9(4)
N4 Pb N2 C6 4_575 -84.9(4)
N1 Pb N2 C6 . -2.7(3)
O1 Pb N2 N3 . 12.4(3)
N4 Pb N2 N3 4_575 95.4(3)
N1 Pb N2 N3 . 177.6(3)
C6 N2 N3 C8 . 167.1(4)
Pb N2 N3 C8 . -13.1(5)
C5 N1 C1 C2 . -0.4(7)
Pb N1 C1 C2 . 170.4(4)
C5 N1 C1 C6 . 179.8(5)
Pb N1 C1 C6 . -9.5(5)
N1 C1 C2 C3 . 0.2(8)
C6 C1 C2 C3 . -179.9(5)
C1 C2 C3 C4 . -0.2(9)
C2 C3 C4 C5 . 0.2(9)
C1 N1 C5 C4 . 0.5(8)
Pb N1 C5 C4 . -169.7(4)
C3 C4 C5 N1 . -0.4(9)
N3 N2 C6 C1 . 178.8(4)
Pb N2 C6 C1 . -0.9(6)
N3 N2 C6 C7 . -2.2(7)
Pb N2 C6 C7 . 178.1(3)
N1 C1 C6 N2 . 7.1(7)
C2 C1 C6 N2 . -172.7(4)
N1 C1 C6 C7 . -171.9(4)
C2 C1 C6 C7 . 8.2(7)
Pb O1 C8 N3 . 8.1(6)
Pb O1 C8 C9 . -172.5(3)
N2 N3 C8 O1 . 3.4(7)
N2 N3 C8 C9 . -176.0(4)
O1 C8 C9 C13 . -169.0(5)
N3 C8 C9 C13 . 10.5(7)
O1 C8 C9 C10 . 12.2(7)
N3 C8 C9 C10 . -168.3(4)
C13 C9 C10 C11 . -0.8(8)
C8 C9 C10 C11 . 178.0(4)
C12 N4 C11 C10 . 0.3(8)
Pb N4 C11 C10 4_676 -176.6(4)
C9 C10 C11 N4 . -0.2(8)
C11 N4 C12 C13 . 0.7(9)
Pb N4 C12 C13 4_676 177.4(4)
C10 C9 C13 C12 . 1.7(8)
C8 C9 C13 C12 . -177.1(5)
N4 C12 C13 C9 . -1.7(9)
